data_4310699
loop_
_publ_author_name
'Li-Min Zheng'
'Song Gao'
'Ping Yin'
'Xin-Quan Xin'

_publ_section_title
;
 One-Dimensional Cobalt Diphosphonates Exhibiting Weak Ferromagnetism and
 Field-Induced Magnetic Transitions
;
_journal_name_full 'Inorganic Chemistry'
_journal_page_first 2151
_journal_page_last 2156
_journal_paper_doi 10.1021/ic034614r
_journal_volume 43
_journal_year 2004
_chemical_formula_sum 'C9 H30 Co2 N2 O16 P4'
_chemical_formula_weight 664.09
_chemical_name_systematic
; 
 ? 
;
_space_group_IT_number 14
_symmetry_cell_setting monoclinic
_symmetry_space_group_name_Hall '-P 2ybc'
_symmetry_space_group_name_H-M 'P 1 21/c 1'
_atom_sites_solution_hydrogens geom
_atom_sites_solution_primary direct
_atom_sites_solution_secondary difmap
_audit_creation_method SHELXL-97
_cell_angle_alpha 90.00
_cell_angle_beta 98.797(2)
_cell_angle_gamma 90.00
_cell_formula_units_Z 2
_cell_length_a 5.4757(7)
_cell_length_b 12.7740(16)
_cell_length_c 15.794(2)
_cell_measurement_reflns_used 2604
_cell_measurement_temperature 293(2)
_cell_measurement_theta_max 25.98
_cell_measurement_theta_min 2.61
_cell_volume 1091.7(2)
_computing_cell_refinement 'Bruker SAINT software (Bruker, 1999)'
_computing_data_collection 'Siemens SMART software (Siemens, 1996)'
_computing_data_reduction 'Bruker SAINT software (Bruker, 1999)'
_computing_structure_refinement 'SHELXL-97 (Sheldrick, 1997)'
_computing_structure_solution 'SHELXS-97 (Sheldrick, 1997)'
_diffrn_ambient_temperature 293(2)
_diffrn_detector_area_resol_mean 4K
_diffrn_measured_fraction_theta_full 0.997
_diffrn_measured_fraction_theta_max 0.997
_diffrn_measurement_device_type 'Bruker SMART APEX CCD'
_diffrn_measurement_method CCD
_diffrn_radiation_monochromator graphite
_diffrn_radiation_source 'fine-focus sealed tube'
_diffrn_radiation_type MoK\a
_diffrn_radiation_wavelength 0.71073
_diffrn_reflns_av_R_equivalents 0.0510
_diffrn_reflns_av_sigmaI/netI 0.0466
_diffrn_reflns_limit_h_max 6
_diffrn_reflns_limit_h_min -6
_diffrn_reflns_limit_k_max 15
_diffrn_reflns_limit_k_min -13
_diffrn_reflns_limit_l_max 19
_diffrn_reflns_limit_l_min -17
_diffrn_reflns_number 5953
_diffrn_reflns_theta_full 26.04
_diffrn_reflns_theta_max 26.04
_diffrn_reflns_theta_min 2.06
_diffrn_standards_decay_% 0.0
_exptl_absorpt_coefficient_mu 1.895
_exptl_absorpt_correction_T_max 0.90392
_exptl_absorpt_correction_T_min 0.79601
_exptl_absorpt_correction_type empirical
_exptl_crystal_colour 'Purple red'
_exptl_crystal_density_diffrn 2.020
_exptl_crystal_density_method 'not measured'
_exptl_crystal_description Needle
_exptl_crystal_F_000 680
_exptl_crystal_size_max 0.40
_exptl_crystal_size_mid 0.15
_exptl_crystal_size_min 0.15
_refine_diff_density_max 0.934
_refine_diff_density_min -0.508
_refine_diff_density_rms 0.136
_refine_ls_extinction_method none
_refine_ls_goodness_of_fit_ref 1.136
_refine_ls_hydrogen_treatment mixed
_refine_ls_matrix_type full
_refine_ls_number_parameters 156
_refine_ls_number_reflns 2142
_refine_ls_number_restraints 9
_refine_ls_restrained_S_all 1.143
_refine_ls_R_factor_all 0.0539
_refine_ls_R_factor_gt 0.0427
_refine_ls_shift/su_max 0.003
_refine_ls_shift/su_mean 0.000
_refine_ls_structure_factor_coef Fsqd
_refine_ls_weighting_details 'calc w=1/[\s^2^(Fo^2^)+(0.0441P)^2^+2.1256P] where P=(Fo^2^+2Fc^2^)/3'
_refine_ls_weighting_scheme calc
_refine_ls_wR_factor_gt 0.1019
_refine_ls_wR_factor_ref 0.1075
_reflns_number_gt 1851
_reflns_number_total 2142
_reflns_threshold_expression >2sigma(I)
_cod_data_source_file ic034614rsi20040115_034237_2.cif
_cod_data_source_block '[NH3(CH2)5NH3]Co2(hedpH)2.2H2O'
_cod_depositor_comments
;
The following automatic conversions were performed:
'_symmetry_cell_setting' value 'Monoclinic' changed to 'monoclinic'
according to '/home/saulius/struct/CIF-dictionaries/cif_core.dic'
dictionary named 'cif_core.dic' version 2.4.1 from 2010-06-29.

Automatic conversion script
Id: cif_fix_enum 1527 2010-12-29 10:47:43Z saulius 
;
_cod_database_code 4310699

loop_
_symmetry_equiv_pos_as_xyz
'x, y, z'
'-x, y+1/2, -z+1/2'
'-x, -y, -z'
'x, -y-1/2, z-1/2'

loop_
_atom_site_label
_atom_site_type_symbol
_atom_site_fract_x
_atom_site_fract_y
_atom_site_fract_z
_atom_site_U_iso_or_equiv
_atom_site_adp_type
_atom_site_occupancy
_atom_site_symmetry_multiplicity
_atom_site_calc_flag
_atom_site_refinement_flags
_atom_site_disorder_assembly
_atom_site_disorder_group
Co1 Co 1.10755(9) 0.45236(4) 0.41472(3) 0.01518(18) Uani 1 1 d . . .
P1 P 0.60267(18) 0.35752(8) 0.33972(6) 0.0163(2) Uani 1 1 d . . .
P2 P 0.60002(18) 0.58524(8) 0.38461(6) 0.0137(2) Uani 1 1 d . . .
O1 O 0.8297(5) 0.3422(2) 0.40627(18) 0.0193(6) Uani 1 1 d . . .
O2 O 0.3562(5) 0.3474(2) 0.3699(2) 0.0232(6) Uani 1 1 d . . .
O3 O 0.6262(5) 0.2836(2) 0.2647(2) 0.0285(7) Uani 1 1 d D . .
H3 H 0.508(6) 0.254(4) 0.226(2) 0.034 Uiso 1 1 d D . .
O4 O 0.8153(5) 0.5612(2) 0.45443(16) 0.0167(6) Uani 1 1 d . . .
O5 O 0.3449(5) 0.5734(2) 0.40701(18) 0.0194(6) Uani 1 1 d . . .
O6 O 0.6394(5) 0.6964(2) 0.35178(18) 0.0251(7) Uani 1 1 d . . .
O7 O 0.8926(5) 0.4965(2) 0.28754(18) 0.0198(6) Uani 1 1 d . . .
H7 H 0.879(9) 0.546(4) 0.262(3) 0.024 Uiso 1 1 d . . .
O1W O 0.0605(7) 0.1685(3) 0.3050(3) 0.0519(11) Uani 1 1 d G . .
H1WA H 0.1676 0.2218 0.3135 0.073 Uiso 1 1 d G . .
H1WB H -0.0770 0.2071 0.2945 0.073 Uiso 1 1 d G . .
C1 C 0.6362(7) 0.4911(3) 0.3004(2) 0.0153(8) Uani 1 1 d . . .
C2 C 0.4615(7) 0.5117(4) 0.2169(2) 0.0232(9) Uani 1 1 d . . .
H2A H 0.4789 0.5829 0.1995 0.035 Uiso 1 1 calc R . .
H2B H 0.2942 0.4995 0.2257 0.035 Uiso 1 1 calc R . .
H2C H 0.5018 0.4655 0.1732 0.035 Uiso 1 1 calc R . .
N1 N 0.8829(7) 0.2431(3) 0.5654(3) 0.0402(11) Uani 1 1 d D . .
H1A H 0.8067 0.2892 0.5063 0.060 Uiso 1 1 d . . .
H1B H 0.8106 0.3051 0.5649 0.060 Uiso 1 1 d . . .
H1C H 1.0098 0.2596 0.5816 0.060 Uiso 1 1 d . . .
C11 C 0.747(2) 0.1500(9) 0.5603(9) 0.064(4) Uiso 0.50 1 d PD A -1
C12 C 0.854(3) 0.0503(9) 0.5412(10) 0.063(4) Uiso 0.50 1 d PD . -1
C21 C 0.962(3) 0.1339(11) 0.5645(10) 0.086(5) Uiso 0.50 1 d PD . -2
C22 C 0.806(2) 0.0669(7) 0.5000(7) 0.041(3) Uiso 0.50 1 d PD . -2
C23 C 0.903(3) -0.0447(9) 0.4945(9) 0.063(4) Uiso 0.50 1 d PD . .

loop_
_atom_site_aniso_label
_atom_site_aniso_U_11
_atom_site_aniso_U_22
_atom_site_aniso_U_33
_atom_site_aniso_U_23
_atom_site_aniso_U_13
_atom_site_aniso_U_12
Co1 0.0125(3) 0.0172(3) 0.0155(3) -0.0010(2) 0.00115(19) -0.0016(2)
P1 0.0123(5) 0.0153(5) 0.0208(5) -0.0044(4) 0.0013(4) -0.0006(4)
P2 0.0122(5) 0.0135(5) 0.0148(5) 0.0004(4) 0.0000(4) -0.0001(4)
O1 0.0153(14) 0.0145(14) 0.0266(15) -0.0006(11) -0.0017(11) -0.0015(11)
O2 0.0153(14) 0.0160(14) 0.0389(17) -0.0019(12) 0.0058(12) -0.0018(11)
O3 0.0241(17) 0.0286(17) 0.0308(17) -0.0170(14) -0.0023(13) 0.0002(13)
O4 0.0159(14) 0.0189(14) 0.0144(13) 0.0008(11) -0.0008(10) 0.0004(11)
O5 0.0152(14) 0.0173(14) 0.0259(15) -0.0048(11) 0.0036(11) -0.0009(11)
O6 0.0269(16) 0.0171(15) 0.0282(16) 0.0077(12) -0.0053(12) -0.0040(12)
O7 0.0143(14) 0.0236(16) 0.0220(15) 0.0033(12) 0.0046(11) 0.0011(12)
O1W 0.031(2) 0.036(2) 0.091(3) -0.032(2) 0.019(2) -0.0027(16)
C1 0.0107(18) 0.0188(19) 0.0162(18) 0.0005(15) 0.0010(14) 0.0004(15)
C2 0.019(2) 0.029(2) 0.019(2) -0.0027(17) -0.0025(16) 0.0038(17)
N1 0.030(2) 0.021(2) 0.066(3) -0.012(2) -0.002(2) 0.0030(17)

loop_
_atom_type_symbol
_atom_type_description
_atom_type_scat_dispersion_real
_atom_type_scat_dispersion_imag
_atom_type_scat_source
C C 0.0033 0.0016 'International Tables Vol C Tables 4.2.6.8 and 6.1.1.4'
H H 0.0000 0.0000 'International Tables Vol C Tables 4.2.6.8 and 6.1.1.4'
N N 0.0061 0.0033 'International Tables Vol C Tables 4.2.6.8 and 6.1.1.4'
O O 0.0106 0.0060 'International Tables Vol C Tables 4.2.6.8 and 6.1.1.4'
P P 0.1023 0.0942 'International Tables Vol C Tables 4.2.6.8 and 6.1.1.4'
Co Co 0.3494 0.9721 'International Tables Vol C Tables 4.2.6.8 and 6.1.1.4'

loop_
_geom_angle_atom_site_label_1
_geom_angle_atom_site_label_2
_geom_angle_atom_site_label_3
_geom_angle
_geom_angle_site_symmetry_1
_geom_angle_site_symmetry_3
_geom_angle_publ_flag
O5 Co1 O4 95.12(11) 1_655 3_766 ?
O5 Co1 O1 170.49(11) 1_655 . ?
O4 Co1 O1 92.51(11) 3_766 . ?
O5 Co1 O2 90.67(11) 1_655 1_655 ?
O4 Co1 O2 103.92(11) 3_766 1_655 ?
O1 Co1 O2 92.99(11) . 1_655 ?
O5 Co1 O7 90.45(11) 1_655 . ?
O4 Co1 O7 157.43(11) 3_766 . ?
O1 Co1 O7 80.36(11) . . ?
O2 Co1 O7 97.85(11) 1_655 . ?
O5 Co1 O4 92.01(10) 1_655 . ?
O4 Co1 O4 79.59(11) 3_766 . ?
O1 Co1 O4 83.79(10) . . ?
O2 Co1 O4 175.37(10) 1_655 . ?
O7 Co1 O4 78.37(10) . . ?
O2 P1 O1 116.80(17) . . ?
O2 P1 O3 112.11(17) . . ?
O1 P1 O3 107.41(16) . . ?
O2 P1 C1 109.17(17) . . ?
O1 P1 C1 103.96(16) . . ?
O3 P1 C1 106.65(18) . . ?
O5 P2 O4 117.13(16) . . ?
O5 P2 O6 110.88(16) . . ?
O4 P2 O6 107.37(15) . . ?
O5 P2 C1 108.29(16) . . ?
O4 P2 C1 103.72(16) . . ?
O6 P2 C1 109.02(17) . . ?
P1 O1 Co1 118.45(15) . . ?
P1 O2 Co1 135.09(17) . 1_455 ?
P2 O4 Co1 140.02(17) . 3_766 ?
P2 O4 Co1 115.07(14) . . ?
Co1 O4 Co1 100.41(11) 3_766 . ?
P2 O5 Co1 135.83(17) . 1_455 ?
C1 O7 Co1 104.5(2) . . ?
O7 C1 C2 111.3(3) . . ?
O7 C1 P2 106.6(2) . . ?
C2 C1 P2 113.1(3) . . ?
O7 C1 P1 103.9(3) . . ?
C2 C1 P1 111.7(3) . . ?
P2 C1 P1 109.77(19) . . ?
C11 N1 C21 48.9(8) . . ?
N1 C11 C12 121.9(11) . . ?
C11 C12 C23 160.1(15) . . ?
C11 C12 C23 121.5(11) . 3_756 ?
C23 C12 C23 62.7(11) . 3_756 ?
N1 C21 C22 114.6(11) . . ?
N1 C21 C23 142.6(13) . 3_756 ?
C22 C21 C23 59.8(8) . 3_756 ?
C21 C22 C23 114.2(11) . . ?
C21 C22 C23 66.9(9) . 3_756 ?
C23 C22 C23 59.4(9) . 3_756 ?
C12 C23 C12 117.3(10) . 3_756 ?
C12 C23 C22 26.8(6) . . ?
C12 C23 C22 113.2(11) 3_756 . ?
C12 C23 C23 60.5(9) . 3_756 ?
C12 C23 C23 56.8(9) 3_756 3_756 ?
C22 C23 C23 62.9(8) . 3_756 ?
C12 C23 C22 111.8(11) . 3_756 ?
C12 C23 C22 25.5(6) 3_756 3_756 ?
C22 C23 C22 120.6(9) . 3_756 ?
C23 C23 C22 57.7(8) 3_756 3_756 ?
C12 C23 C21 162.1(13) . 3_756 ?
C12 C23 C21 44.8(8) 3_756 3_756 ?
C22 C23 C21 146.6(12) . 3_756 ?
C23 C23 C21 101.6(12) 3_756 3_756 ?
C22 C23 C21 53.3(7) 3_756 3_756 ?

loop_
_geom_bond_atom_site_label_1
_geom_bond_atom_site_label_2
_geom_bond_distance
_geom_bond_site_symmetry_2
_geom_bond_publ_flag
Co1 O5 2.035(3) 1_655 ?
Co1 O4 2.052(3) 3_766 ?
Co1 O1 2.062(3) . ?
Co1 O2 2.109(3) 1_655 ?
Co1 O7 2.239(3) . ?
Co1 O4 2.279(3) . ?
P1 O2 1.504(3) . ?
P1 O1 1.513(3) . ?
P1 O3 1.536(3) . ?
P1 C1 1.835(4) . ?
P2 O5 1.500(3) . ?
P2 O4 1.517(3) . ?
P2 O6 1.539(3) . ?
P2 C1 1.826(4) . ?
O2 Co1 2.109(3) 1_455 ?
O4 Co1 2.052(3) 3_766 ?
O5 Co1 2.035(3) 1_455 ?
O7 C1 1.451(4) . ?
C1 C2 1.528(5) . ?
N1 C11 1.398(12) . ?
N1 C21 1.460(14) . ?
C11 C12 1.453(13) . ?
C12 C23 1.465(13) . ?
C12 C23 1.524(19) 3_756 ?
C21 C22 1.492(14) . ?
C21 C23 1.713(19) 3_756 ?
C22 C23 1.527(13) . ?
C22 C23 1.609(17) 3_756 ?
C23 C12 1.524(19) 3_756 ?
C23 C23 1.55(3) 3_756 ?
C23 C22 1.609(17) 3_756 ?
C23 C21 1.713(19) 3_756 ?

loop_
_geom_hbond_atom_site_label_D
_geom_hbond_atom_site_label_H
_geom_hbond_atom_site_label_A
_geom_hbond_distance_DH
_geom_hbond_distance_HA
_geom_hbond_distance_DA
_geom_hbond_angle_DHA
_geom_hbond_site_symmetry_A
O3 H3 O6 0.897(10) 1.555(16) 2.433(4) 165(5) 2_645
O7 H7 O1W 0.74(5) 1.95(5) 2.672(5) 165(5) 2_655
O1W H1WA O2 0.90 2.04 2.896(4) 160.2 .
O1W H1WB O3 0.89 1.89 2.786(5) 175.9 1_455
N1 H1A O1 1.128(5) 1.741(3) 2.789(6) 152.2(2) .
N1 H1B O5 0.885(4) 1.857(3) 2.722(5) 165.3(3) 3_666
N1 H1C O6 0.734(4) 2.120(3) 2.847(5) 170.8(4) 3_766

loop_
_geom_torsion_atom_site_label_1
_geom_torsion_atom_site_label_2
_geom_torsion_atom_site_label_3
_geom_torsion_atom_site_label_4
_geom_torsion
_geom_torsion_site_symmetry_1
_geom_torsion_site_symmetry_2
_geom_torsion_site_symmetry_3
_geom_torsion_site_symmetry_4
_geom_torsion_publ_flag
O2 P1 O1 Co1 -130.78(17) . . . . ?
O3 P1 O1 Co1 102.32(19) . . . . ?
C1 P1 O1 Co1 -10.5(2) . . . . ?
O5 Co1 O1 P1 0.6(8) 1_655 . . . ?
O4 Co1 O1 P1 143.96(18) 3_766 . . . ?
O2 Co1 O1 P1 -111.94(18) 1_655 . . . ?
O7 Co1 O1 P1 -14.49(17) . . . . ?
O4 Co1 O1 P1 64.72(17) . . . . ?
O1 P1 O2 Co1 93.1(3) . . . 1_455 ?
O3 P1 O2 Co1 -142.4(2) . . . 1_455 ?
C1 P1 O2 Co1 -24.4(3) . . . 1_455 ?
O5 P2 O4 Co1 -19.3(3) . . . 3_766 ?
O6 P2 O4 Co1 106.1(3) . . . 3_766 ?
C1 P2 O4 Co1 -138.5(3) . . . 3_766 ?
O5 P2 O4 Co1 130.95(16) . . . . ?
O6 P2 O4 Co1 -103.61(17) . . . . ?
C1 P2 O4 Co1 11.7(2) . . . . ?
O5 Co1 O4 P2 104.08(16) 1_655 . . . ?
O4 Co1 O4 P2 -161.1(2) 3_766 . . . ?
O1 Co1 O4 P2 -67.37(16) . . . . ?
O2 Co1 O4 P2 -21.3(14) 1_655 . . . ?
O7 Co1 O4 P2 14.03(16) . . . . ?
O5 Co1 O4 Co1 -94.84(12) 1_655 . . 3_766 ?
O4 Co1 O4 Co1 0.0 3_766 . . 3_766 ?
O1 Co1 O4 Co1 93.71(12) . . . 3_766 ?
O2 Co1 O4 Co1 139.8(13) 1_655 . . 3_766 ?
O7 Co1 O4 Co1 175.11(13) . . . 3_766 ?
O4 P2 O5 Co1 -81.5(3) . . . 1_455 ?
O6 P2 O5 Co1 154.9(2) . . . 1_455 ?
C1 P2 O5 Co1 35.3(3) . . . 1_455 ?
O5 Co1 O7 C1 -134.9(2) 1_655 . . . ?
O4 Co1 O7 C1 -30.3(4) 3_766 . . . ?
O1 Co1 O7 C1 42.7(2) . . . . ?
O2 Co1 O7 C1 134.4(2) 1_655 . . . ?
O4 Co1 O7 C1 -42.9(2) . . . . ?
Co1 O7 C1 C2 -175.9(3) . . . . ?
Co1 O7 C1 P2 60.4(2) . . . . ?
Co1 O7 C1 P1 -55.5(2) . . . . ?
O5 P2 C1 O7 -173.6(2) . . . . ?
O4 P2 C1 O7 -48.4(3) . . . . ?
O6 P2 C1 O7 65.7(3) . . . . ?
O5 P2 C1 C2 63.9(3) . . . . ?
O4 P2 C1 C2 -171.0(3) . . . . ?
O6 P2 C1 C2 -56.9(3) . . . . ?
O5 P2 C1 P1 -61.6(2) . . . . ?
O4 P2 C1 P1 63.5(2) . . . . ?
O6 P2 C1 P1 177.68(17) . . . . ?
O2 P1 C1 O7 170.4(2) . . . . ?
O1 P1 C1 O7 45.1(3) . . . . ?
O3 P1 C1 O7 -68.2(3) . . . . ?
O2 P1 C1 C2 -69.5(3) . . . . ?
O1 P1 C1 C2 165.2(3) . . . . ?
O3 P1 C1 C2 51.8(3) . . . . ?
O2 P1 C1 P2 56.7(2) . . . . ?
O1 P1 C1 P2 -68.6(2) . . . . ?
O3 P1 C1 P2 178.06(17) . . . . ?
C21 N1 C11 C12 -14.1(13) . . . . ?
N1 C11 C12 C23 -111(4) . . . . ?
N1 C11 C12 C23 -14(2) . . . 3_756 ?
C11 N1 C21 C22 43.7(12) . . . . ?
C11 N1 C21 C23 115(2) . . . 3_756 ?
N1 C21 C22 C23 175.2(11) . . . . ?
C23 C21 C22 C23 37.1(13) 3_756 . . . ?
N1 C21 C22 C23 138.1(14) . . . 3_756 ?
C11 C12 C23 C12 107(4) . . . 3_756 ?
C23 C12 C23 C12 0.0 3_756 . . 3_756 ?
C11 C12 C23 C22 20(3) . . . . ?
C23 C12 C23 C22 -87.7(19) 3_756 . . . ?
C11 C12 C23 C23 107(4) . . . 3_756 ?
C11 C12 C23 C22 135(4) . . . 3_756 ?
C23 C12 C23 C22 27.4(7) 3_756 . . 3_756 ?
C11 C12 C23 C21 104(5) . . . 3_756 ?
C23 C12 C23 C21 -4(4) 3_756 . . 3_756 ?
C21 C22 C23 C12 37.6(17) . . . . ?
C23 C22 C23 C12 77.7(19) 3_756 . . . ?
C21 C22 C23 C12 -67.5(15) . . . 3_756 ?
C23 C22 C23 C12 -27.4(7) 3_756 . . 3_756 ?
C21 C22 C23 C23 -40.1(14) . . . 3_756 ?
C21 C22 C23 C22 -40.1(14) . . . 3_756 ?
C23 C22 C23 C22 0.0 3_756 . . 3_756 ?
C21 C22 C23 C21 -108.8(19) . . . 3_756 ?
C23 C22 C23 C21 -68.6(19) 3_756 . . 3_756 ?
